data_7120305
loop_
_publ_author_name
'Chen, Wen-Bin'
'Leng, Ji-Dong'
'Wang, Zi-Zhou'
'Chen, Yan-Cong'
'Miao, Yu'
'Tong, Mingliang'
'Dong, Wen'

_publ_section_title
;
 Reversible Crystal-to-Crystal Transformation from Trinuclear Cluster to
 1D Chain and Corresponding Spin Crossover (SCO) Behaviour Change
;
_journal_name_full 'Chem. Commun.'
_journal_paper_doi 10.1039/C7CC04036A
_journal_year 2017
_chemical_formula_moiety 'C17 H24 Fe3 N29 S5, C N S'
_chemical_formula_sum 'C18 H24 Fe3 N30 S6'
_chemical_formula_weight 1020.58
_chemical_name_systematic '[Fe3(NH2-trz)6(SCN)6]n (SCN)n'
_space_group_crystal_system monoclinic
_space_group_IT_number 14
_space_group_name_Hall '-P 2yn'
_space_group_name_H-M_alt 'P 1 21/n 1'
_symmetry_space_group_name_Hall '-P 2yn'
_symmetry_space_group_name_H-M 'P 1 21/n 1'
_atom_sites_solution_hydrogens mixed
_audit_creation_date 2017-03-13
_audit_creation_method
;
Olex2 1.2
(compiled 2017.03.02 svn.r3394 for OlexSys, GUI svn.r5324)
;
_audit_update_record
;
2017-05-24 deposited with the CCDC.
2017-06-19 downloaded from the CCDC.
;
_cell_angle_alpha 90
_cell_angle_beta 103.0361(15)
_cell_angle_gamma 90
_cell_formula_units_Z 4
_cell_length_a 11.4352(6)
_cell_length_b 21.6118(12)
_cell_length_c 16.7548(9)
_cell_measurement_reflns_used 6217
_cell_measurement_temperature 200
_cell_measurement_theta_max 25.12
_cell_measurement_theta_min 2.26
_cell_volume 4034.0(4)
_computing_cell_refinement 'SAINT v8.37A (Bruker, 2015)'
_computing_data_reduction 'SAINT v8.37A (Bruker, 2015)'
_computing_molecular_graphics 'Olex2 (Dolomanov et al., 2009)'
_computing_publication_material 'Olex2 (Dolomanov et al., 2009)'
_computing_structure_refinement 'XL (Sheldrick, 2008)'
_diffrn_ambient_temperature 200
_diffrn_measured_fraction_theta_full 0.995
_diffrn_measured_fraction_theta_max 0.995
_diffrn_measurement_device_type 'Bruker APEX-II CCD'
_diffrn_measurement_method '\f and \w scans'
_diffrn_radiation_type MoK\a
_diffrn_radiation_wavelength 0.71073
_diffrn_reflns_av_R_equivalents 0.1737
_diffrn_reflns_av_unetI/netI 0.1235
_diffrn_reflns_Laue_measured_fraction_full 0.995
_diffrn_reflns_Laue_measured_fraction_max 0.995
_diffrn_reflns_limit_h_max 13
_diffrn_reflns_limit_h_min -13
_diffrn_reflns_limit_k_max 26
_diffrn_reflns_limit_k_min -25
_diffrn_reflns_limit_l_max 18
_diffrn_reflns_limit_l_min -20
_diffrn_reflns_number 25803
_diffrn_reflns_point_group_measured_fraction_full 0.995
_diffrn_reflns_point_group_measured_fraction_max 0.995
_diffrn_reflns_theta_full 25.354
_diffrn_reflns_theta_max 25.354
_diffrn_reflns_theta_min 2.260
_diffrn_standards_number 0
_exptl_absorpt_coefficient_mu 1.435
_exptl_absorpt_correction_T_max 0.7452
_exptl_absorpt_correction_T_min 0.5987
_exptl_absorpt_correction_type multi-scan
_exptl_absorpt_process_details
'SADABS-2014/5 (Bruker,2014/5) was used for absorption correction. wR2(int) was 0.1094 before and 0.0585 after correction. The Ratio of minimum to maximum transmission is 0.8034. The \l/2 correction factor is Not present.'
_exptl_crystal_colour red
_exptl_crystal_colour_primary red
_exptl_crystal_density_diffrn 1.680
_exptl_crystal_description block
_exptl_crystal_F_000 2064
_exptl_crystal_size_max 0.145
_exptl_crystal_size_mid 0.097
_exptl_crystal_size_min 0.056
_refine_diff_density_max 1.384
_refine_diff_density_min -1.093
_refine_diff_density_rms 0.155
_refine_ls_extinction_method none
_refine_ls_goodness_of_fit_ref 1.047
_refine_ls_hydrogen_treatment constr
_refine_ls_matrix_type full
_refine_ls_number_parameters 517
_refine_ls_number_reflns 7346
_refine_ls_number_restraints 0
_refine_ls_restrained_S_all 1.047
_refine_ls_R_factor_all 0.1272
_refine_ls_R_factor_gt 0.0721
_refine_ls_shift/su_max 0.000
_refine_ls_shift/su_mean 0.000
_refine_ls_structure_factor_coef Fsqd
_refine_ls_weighting_details 'w=1/[\s^2^(Fo^2^)+(0.1104P)^2^+10.6090P] where P=(Fo^2^+2Fc^2^)/3'
_refine_ls_weighting_scheme calc
_refine_ls_wR_factor_gt 0.1839
_refine_ls_wR_factor_ref 0.2308
_reflns_Friedel_coverage 0.000
_reflns_number_gt 4654
_reflns_number_total 7346
_reflns_threshold_expression 'I > 2\s(I)'
_cod_data_source_file c7cc04036a2.cif
_cod_data_source_block a
_cod_database_code 7120305
_shelx_shelxl_version_number 2014/7
_shelx_space_group_comment
;
The symmetry employed for this shelxl refinement is uniquely defined
by the following loop, which should always be used as a source of
symmetry information in preference to the above space-group names.
They are only intended as comments.
;
_shelx_estimated_absorpt_t_max 0.924
_shelx_estimated_absorpt_t_min 0.819
_olex2_refinement_description
;
1. Fixed Uiso
 At 1.2 times of:
  All C(H) groups, All N(H,H) groups
2.a Riding coordinates:
 N4(H4A,H4B), N16(H16A,H16B), N20(H20A,H20B), N24(H24A)
2.b Rotating group:
 N8(H8A,H8B), N12(H12A,H12B), N24(H24B)
2.c Aromatic/amide H refined with riding coordinates:
 C1(H1), C2(H2), C3(H3), C4(H4), C5(H5), C6(H6), C7(H7), C8(H8), C9(H9),
 C10(H10), C11(H11), C12(H12)
;
_olex2_submission_special_instructions 'No special instructions were received'

loop_
_space_group_symop_operation_xyz
'x, y, z'
'-x+1/2, y+1/2, -z+1/2'
'-x, -y, -z'
'x-1/2, -y-1/2, z-1/2'

loop_
_atom_site_label
_atom_site_type_symbol
_atom_site_fract_x
_atom_site_fract_y
_atom_site_fract_z
_atom_site_U_iso_or_equiv
_atom_site_adp_type
_atom_site_occupancy
_atom_site_site_symmetry_order
_atom_site_calc_flag
_atom_site_refinement_flags_posn
Fe1 Fe 0.30213(8) 0.14865(4) 0.82185(5) 0.0218(3) Uani 1 1 d .
Fe2 Fe 0.43476(8) 0.17695(5) 0.63155(5) 0.0279(3) Uani 1 1 d .
Fe3 Fe 0.18829(8) 0.11268(5) 1.01903(5) 0.0262(3) Uani 1 1 d .
S1 S 0.3150(3) 0.03202(18) 0.4144(2) 0.1101(15) Uani 1 1 d .
S2 S 0.83966(19) 0.12100(12) 0.61455(14) 0.0536(6) Uani 1 1 d .
S3 S 0.46769(19) 0.38642(10) 0.52946(15) 0.0514(6) Uani 1 1 d .
S4 S 0.37209(19) 0.20609(12) 1.28369(12) 0.0497(6) Uani 1 1 d .
S5 S 0.28002(18) -0.06804(11) 1.18982(12) 0.0477(6) Uani 1 1 d .
S6 S 0.1337(4) -0.0872(2) 0.6567(4) 0.143(2) Uani 1 1 d .
N1 N 0.3742(5) 0.0831(3) 0.7629(3) 0.0266(13) Uani 1 1 d .
N2 N 0.4212(5) 0.0913(3) 0.6936(3) 0.0301(14) Uani 1 1 d .
N3 N 0.4448(5) -0.0049(3) 0.7308(3) 0.0300(13) Uani 1 1 d .
N4 N 0.4884(6) -0.0656(3) 0.7423(4) 0.0412(16) Uani 1 1 d .
H4A H 0.5125 -0.0802 0.6981 0.049 Uiso 1 1 d R
H4B H 0.4364 -0.0927 0.7575 0.049 Uiso 1 1 d R
N5 N 0.2069(5) 0.1835(3) 0.7155(3) 0.0244(12) Uani 1 1 d .
N6 N 0.2520(5) 0.1917(3) 0.6462(3) 0.0297(13) Uani 1 1 d .
N7 N 0.0702(5) 0.2257(3) 0.6208(3) 0.0338(14) Uani 1 1 d .
N8 N -0.0368(5) 0.2529(4) 0.5749(4) 0.0450(18) Uani 1 1 d .
H8A H -0.0996 0.2286 0.5780 0.054 Uiso 1 1 d GR
H8B H -0.0493 0.2910 0.5933 0.054 Uiso 1 1 d GR
N9 N 0.4331(5) 0.2087(3) 0.8181(3) 0.0268(13) Uani 1 1 d .
N10 N 0.4790(5) 0.2211(3) 0.7500(3) 0.0356(15) Uani 1 1 d .
N11 N 0.5676(6) 0.2808(3) 0.8490(4) 0.0444(17) Uani 1 1 d .
N12 N 0.6412(8) 0.3252(4) 0.8978(4) 0.069(3) Uani 1 1 d .
H12A H 0.7104 0.3256 0.8820 0.083 Uiso 1 1 d GR
H12B H 0.6081 0.3629 0.8904 0.083 Uiso 1 1 d GR
N13 N 0.1699(5) 0.0897(3) 0.8260(3) 0.0277(13) Uani 1 1 d .
N14 N 0.1272(5) 0.0742(3) 0.8956(3) 0.0282(13) Uani 1 1 d .
N15 N 0.0245(5) 0.0228(3) 0.7910(3) 0.0337(14) Uani 1 1 d .
N16 N -0.0623(6) -0.0177(3) 0.7459(4) 0.0480(18) Uani 1 1 d .
H16A H -0.0406 -0.0319 0.7006 0.058 Uiso 1 1 d R
H16B H -0.1366 -0.0002 0.7325 0.058 Uiso 1 1 d R
N17 N 0.2262(5) 0.2123(3) 0.8825(3) 0.0247(12) Uani 1 1 d .
N18 N 0.1856(5) 0.2010(3) 0.9535(3) 0.0241(12) Uani 1 1 d .
N19 N 0.1590(5) 0.2988(3) 0.9229(3) 0.0284(13) Uani 1 1 d .
N20 N 0.1243(6) 0.3619(3) 0.9238(3) 0.0368(15) Uani 1 1 d .
H20A H 0.1666 0.3816 0.8917 0.044 Uiso 1 1 d R
H20B H 0.1548 0.3756 0.9751 0.044 Uiso 1 1 d R
N21 N 0.4059(5) 0.1162(3) 0.9273(3) 0.0246(12) Uani 1 1 d .
N22 N 0.3702(5) 0.1052(3) 0.9988(3) 0.0289(13) Uani 1 1 d .
N23 N 0.5595(5) 0.0815(3) 1.0178(3) 0.0312(14) Uani 1 1 d .
N24 N 0.6735(5) 0.0569(4) 1.0578(4) 0.0456(18) Uani 1 1 d .
H24A H 0.7169 0.0872 1.0887 0.055 Uiso 1 1 d R
H24B H 0.7115 0.0430 1.0208 0.055 Uiso 1 1 d GR
N25 N 0.3916(6) 0.1295(3) 0.5193(4) 0.0389(15) Uani 1 1 d .
N26 N 0.6203(6) 0.1635(3) 0.6397(4) 0.0405(16) Uani 1 1 d .
N27 N 0.4336(6) 0.2659(3) 0.5773(4) 0.0403(16) Uani 1 1 d .
N28 N 0.2550(6) 0.1586(3) 1.1310(3) 0.0369(15) Uani 1 1 d .
N29 N 0.2119(5) 0.0233(3) 1.0713(4) 0.0354(14) Uani 1 1 d .
N30 N 0.2391(13) -0.1440(5) 0.7996(7) 0.097(4) Uani 1 1 d .
C1 C 0.3906(6) 0.0246(3) 0.7838(4) 0.0289(16) Uani 1 1 d .
H1 H 0.3677 0.0058 0.8293 0.035 Uiso 1 1 calc R
C2 C 0.4623(7) 0.0382(3) 0.6765(4) 0.0329(17) Uani 1 1 d .
H2 H 0.4994 0.0307 0.6321 0.040 Uiso 1 1 calc R
C3 C 0.0965(6) 0.2044(3) 0.6976(4) 0.0313(16) Uani 1 1 d .
H3 H 0.0433 0.2045 0.7338 0.038 Uiso 1 1 calc R
C4 C 0.1693(6) 0.2178(4) 0.5915(4) 0.0383(19) Uani 1 1 d .
H4 H 0.1772 0.2298 0.5384 0.046 Uiso 1 1 calc R
C5 C 0.4887(6) 0.2459(4) 0.8763(4) 0.0338(17) Uani 1 1 d .
H5 H 0.4748 0.2476 0.9300 0.041 Uiso 1 1 calc R
C6 C 0.5576(7) 0.2652(5) 0.7704(5) 0.050(2) Uani 1 1 d .
H6 H 0.6014 0.2837 0.7347 0.060 Uiso 1 1 calc R
C7 C 0.1033(6) 0.0587(3) 0.7640(4) 0.0309(16) Uani 1 1 d .
H7 H 0.1102 0.0614 0.7086 0.037 Uiso 1 1 calc R
C8 C 0.0422(6) 0.0338(4) 0.8716(4) 0.0317(16) Uani 1 1 d .
H8 H -0.0017 0.0146 0.9067 0.038 Uiso 1 1 calc R
C9 C 0.2087(6) 0.2711(3) 0.8662(4) 0.0277(15) Uani 1 1 d .
H9 H 0.2282 0.2916 0.8207 0.033 Uiso 1 1 calc R
C10 C 0.1478(6) 0.2536(3) 0.9767(4) 0.0310(16) Uani 1 1 d .
H10 H 0.1169 0.2593 1.0243 0.037 Uiso 1 1 calc R
C11 C 0.5207(6) 0.1022(4) 0.9402(4) 0.0323(17) Uani 1 1 d .
H11 H 0.5688 0.1059 0.9010 0.039 Uiso 1 1 calc R
C12 C 0.4632(6) 0.0844(4) 1.0525(4) 0.0334(17) Uani 1 1 d .
H12 H 0.4633 0.0730 1.1073 0.040 Uiso 1 1 calc R
C13 C 0.3603(7) 0.0890(4) 0.4762(5) 0.0408(19) Uani 1 1 d .
C14 C 0.7114(7) 0.1453(4) 0.6306(4) 0.0373(18) Uani 1 1 d .
C15 C 0.4467(6) 0.3155(4) 0.5582(4) 0.0332(17) Uani 1 1 d .
C16 C 0.3029(6) 0.1780(4) 1.1952(4) 0.0368(18) Uani 1 1 d .
C17 C 0.2420(6) -0.0136(4) 1.1223(4) 0.0324(16) Uani 1 1 d .
C18 C 0.1896(12) -0.1188(6) 0.7450(8) 0.073(3) Uani 1 1 d .

loop_
_atom_site_aniso_label
_atom_site_aniso_U_11
_atom_site_aniso_U_22
_atom_site_aniso_U_33
_atom_site_aniso_U_23
_atom_site_aniso_U_13
_atom_site_aniso_U_12
Fe1 0.0198(5) 0.0305(6) 0.0157(4) 0.0006(4) 0.0050(3) -0.0013(4)
Fe2 0.0260(5) 0.0346(6) 0.0237(5) 0.0016(4) 0.0073(4) -0.0007(5)
Fe3 0.0259(5) 0.0338(6) 0.0203(5) 0.0023(4) 0.0082(4) 0.0005(4)
S1 0.0596(17) 0.109(3) 0.141(3) -0.083(2) -0.0214(18) 0.0173(18)
S2 0.0338(11) 0.0681(16) 0.0589(13) 0.0059(12) 0.0102(9) 0.0059(11)
S3 0.0387(11) 0.0398(12) 0.0836(16) 0.0129(11) 0.0304(11) 0.0051(10)
S4 0.0428(12) 0.0692(16) 0.0326(10) -0.0074(10) -0.0007(8) -0.0024(11)
S5 0.0427(11) 0.0647(15) 0.0378(10) 0.0206(10) 0.0139(8) 0.0150(11)
S6 0.106(3) 0.105(3) 0.236(6) -0.054(4) 0.077(4) 0.007(3)
N1 0.020(3) 0.037(4) 0.021(3) 0.001(2) 0.002(2) 0.001(3)
N2 0.029(3) 0.046(4) 0.017(3) 0.004(3) 0.010(2) 0.001(3)
N3 0.034(3) 0.033(3) 0.024(3) 0.001(2) 0.006(2) 0.004(3)
N4 0.064(4) 0.029(3) 0.035(3) 0.005(3) 0.020(3) 0.008(3)
N5 0.022(3) 0.028(3) 0.025(3) -0.001(2) 0.008(2) 0.001(3)
N6 0.027(3) 0.043(4) 0.019(3) 0.006(2) 0.006(2) 0.002(3)
N7 0.025(3) 0.051(4) 0.025(3) 0.015(3) 0.005(2) 0.008(3)
N8 0.028(3) 0.068(5) 0.039(4) 0.018(3) 0.007(3) 0.016(3)
N9 0.025(3) 0.038(3) 0.019(3) 0.001(2) 0.008(2) -0.004(3)
N10 0.027(3) 0.049(4) 0.031(3) -0.005(3) 0.007(2) -0.010(3)
N11 0.039(4) 0.061(5) 0.033(3) -0.009(3) 0.007(3) -0.022(3)
N12 0.071(5) 0.086(6) 0.052(4) -0.025(4) 0.018(4) -0.053(5)
N13 0.026(3) 0.041(4) 0.019(3) -0.002(2) 0.010(2) 0.000(3)
N14 0.023(3) 0.038(4) 0.025(3) 0.000(2) 0.007(2) -0.002(3)
N15 0.024(3) 0.042(4) 0.034(3) -0.009(3) 0.003(2) -0.004(3)
N16 0.033(3) 0.068(5) 0.042(4) -0.022(3) 0.008(3) -0.016(4)
N17 0.022(3) 0.038(4) 0.015(2) 0.000(2) 0.007(2) -0.005(3)
N18 0.026(3) 0.033(3) 0.016(2) 0.000(2) 0.011(2) -0.006(3)
N19 0.028(3) 0.030(3) 0.027(3) 0.003(2) 0.005(2) -0.001(3)
N20 0.050(4) 0.030(3) 0.029(3) 0.005(3) 0.008(3) 0.007(3)
N21 0.023(3) 0.034(3) 0.018(3) 0.002(2) 0.008(2) -0.003(3)
N22 0.027(3) 0.038(4) 0.023(3) 0.003(2) 0.007(2) -0.001(3)
N23 0.026(3) 0.043(4) 0.022(3) 0.005(3) 0.000(2) 0.006(3)
N24 0.030(3) 0.076(5) 0.029(3) 0.004(3) 0.004(3) 0.012(4)
N25 0.042(4) 0.039(4) 0.033(3) 0.000(3) 0.003(3) -0.004(3)
N26 0.032(4) 0.057(5) 0.033(3) 0.010(3) 0.009(3) 0.005(3)
N27 0.040(4) 0.045(4) 0.041(4) 0.005(3) 0.021(3) 0.001(3)
N28 0.041(4) 0.047(4) 0.024(3) 0.003(3) 0.010(3) -0.002(3)
N29 0.036(3) 0.038(4) 0.034(3) 0.000(3) 0.012(3) -0.001(3)
N30 0.160(12) 0.079(8) 0.074(7) -0.045(6) 0.070(8) -0.030(8)
C1 0.030(4) 0.036(4) 0.021(3) 0.006(3) 0.008(3) 0.001(3)
C2 0.040(4) 0.036(4) 0.025(3) 0.002(3) 0.012(3) -0.002(4)
C3 0.031(4) 0.040(4) 0.025(3) 0.005(3) 0.011(3) 0.004(3)
C4 0.033(4) 0.062(5) 0.021(3) 0.013(3) 0.009(3) 0.006(4)
C5 0.031(4) 0.047(5) 0.026(4) -0.008(3) 0.012(3) -0.010(4)
C6 0.044(5) 0.073(6) 0.035(4) 0.000(4) 0.014(3) -0.023(5)
C7 0.028(4) 0.039(4) 0.028(3) -0.004(3) 0.011(3) 0.000(3)
C8 0.024(4) 0.042(5) 0.031(4) 0.001(3) 0.010(3) -0.006(3)
C9 0.030(4) 0.036(4) 0.019(3) 0.002(3) 0.010(3) -0.005(3)
C10 0.029(4) 0.041(5) 0.025(3) -0.002(3) 0.009(3) -0.005(3)
C11 0.028(4) 0.046(5) 0.023(3) 0.004(3) 0.005(3) -0.003(3)
C12 0.029(4) 0.046(5) 0.022(3) 0.005(3) 0.001(3) 0.011(4)
C13 0.030(4) 0.046(5) 0.044(4) 0.003(4) 0.004(3) 0.002(4)
C14 0.037(4) 0.047(5) 0.025(4) 0.010(3) 0.002(3) -0.006(4)
C15 0.025(4) 0.044(5) 0.033(4) 0.000(3) 0.011(3) 0.001(4)
C16 0.029(4) 0.048(5) 0.035(4) 0.005(4) 0.010(3) 0.006(4)
C17 0.028(4) 0.037(4) 0.034(4) 0.004(3) 0.011(3) -0.001(3)
C18 0.088(9) 0.062(8) 0.076(8) -0.037(7) 0.031(7) -0.015(7)

loop_
_atom_type_symbol
_atom_type_description
_atom_type_scat_dispersion_real
_atom_type_scat_dispersion_imag
_atom_type_scat_source
C C 0.0033 0.0016 'International Tables Vol C Tables 4.2.6.8 and 6.1.1.4'
H H 0.0000 0.0000 'International Tables Vol C Tables 4.2.6.8 and 6.1.1.4'
Fe Fe 0.3463 0.8444 'International Tables Vol C Tables 4.2.6.8 and 6.1.1.4'
N N 0.0061 0.0033 'International Tables Vol C Tables 4.2.6.8 and 6.1.1.4'
S S 0.1246 0.1234 'International Tables Vol C Tables 4.2.6.8 and 6.1.1.4'

loop_
_geom_angle_atom_site_label_1
_geom_angle_atom_site_label_2
_geom_angle_atom_site_label_3
_geom_angle
_geom_angle_site_symmetry_3
N1 Fe1 N5 91.6(2) .
N1 Fe1 N17 178.0(2) .
N1 Fe1 N21 87.7(2) .
N5 Fe1 N17 89.0(2) .
N5 Fe1 N21 176.7(2) .
N9 Fe1 N1 92.8(2) .
N9 Fe1 N5 89.4(2) .
N9 Fe1 N17 89.1(2) .
N9 Fe1 N21 87.5(2) .
N13 Fe1 N1 88.0(2) .
N13 Fe1 N5 90.4(2) .
N13 Fe1 N9 179.2(2) .
N13 Fe1 N17 90.2(2) .
N13 Fe1 N21 92.8(2) .
N21 Fe1 N17 91.8(2) .
N2 Fe2 N6 84.0(2) .
N2 Fe2 N10 87.9(2) .
N10 Fe2 N6 82.2(2) .
N25 Fe2 N2 89.1(2) .
N25 Fe2 N6 97.7(2) .
N25 Fe2 N10 177.0(3) .
N25 Fe2 N26 91.2(3) .
N25 Fe2 N27 94.6(3) .
N26 Fe2 N2 91.8(2) .
N26 Fe2 N6 170.1(2) .
N26 Fe2 N10 88.7(2) .
N26 Fe2 N27 93.5(3) .
N27 Fe2 N2 173.4(2) .
N27 Fe2 N6 90.1(2) .
N27 Fe2 N10 88.3(3) .
N14 Fe3 S3 87.61(15) 4_566
N14 Fe3 N18 83.8(2) .
N18 Fe3 S3 97.12(15) 4_566
N22 Fe3 S3 173.79(16) 4_566
N22 Fe3 N14 86.4(2) .
N22 Fe3 N18 83.9(2) .
N28 Fe3 S3 95.71(18) 4_566
N28 Fe3 N14 173.2(2) .
N28 Fe3 N18 89.9(2) .
N28 Fe3 N22 90.4(2) .
N28 Fe3 N29 94.3(2) .
N29 Fe3 S3 90.81(18) 4_566
N29 Fe3 N14 91.6(2) .
N29 Fe3 N18 170.7(2) .
N29 Fe3 N22 87.7(2) .
C15 S3 Fe3 103.8(3) 4_665
N2 N1 Fe1 126.7(5) .
C1 N1 Fe1 126.7(5) .
C1 N1 N2 106.6(6) .
N1 N2 Fe2 126.6(5) .
C2 N2 Fe2 126.0(5) .
C2 N2 N1 107.3(6) .
C1 N3 N4 123.5(6) .
C2 N3 N4 129.6(6) .
C2 N3 C1 106.1(6) .
N3 N4 H4A 112.2 .
N3 N4 H4B 113.9 .
H4A N4 H4B 110.1 .
N6 N5 Fe1 124.1(4) .
C3 N5 Fe1 129.2(4) .
C3 N5 N6 106.6(5) .
N5 N6 Fe2 128.6(4) .
C4 N6 Fe2 123.5(5) .
C4 N6 N5 107.5(5) .
C3 N7 N8 130.1(6) .
C3 N7 C4 106.5(6) .
C4 N7 N8 123.3(5) .
N7 N8 H8A 109.2 .
N7 N8 H8B 112.1 .
H8A N8 H8B 108.7 .
N10 N9 Fe1 125.4(4) .
C5 N9 Fe1 128.1(5) .
C5 N9 N10 106.5(6) .
N9 N10 Fe2 128.2(4) .
C6 N10 Fe2 124.7(5) .
C6 N10 N9 107.1(6) .
C5 N11 N12 123.3(6) .
C5 N11 C6 106.3(6) .
C6 N11 N12 130.4(7) .
N11 N12 H12A 106.9 .
N11 N12 H12B 111.2 .
H12A N12 H12B 109.1 .
N14 N13 Fe1 126.2(4) .
C7 N13 Fe1 127.2(5) .
C7 N13 N14 106.6(5) .
N13 N14 Fe3 126.7(4) .
C8 N14 Fe3 127.1(4) .
C8 N14 N13 106.2(5) .
C7 N15 N16 128.6(6) .
C7 N15 C8 106.1(6) .
C8 N15 N16 125.3(6) .
N15 N16 H16A 111.5 .
N15 N16 H16B 112.3 .
H16A N16 H16B 110.6 .
N18 N17 Fe1 125.0(4) .
C9 N17 Fe1 128.4(4) .
C9 N17 N18 106.6(5) .
N17 N18 Fe3 127.6(4) .
C10 N18 Fe3 125.1(4) .
C10 N18 N17 107.3(5) .
C9 N19 N20 126.5(6) .
C9 N19 C10 105.5(6) .
C10 N19 N20 128.0(6) .
N19 N20 H20A 104.9 .
N19 N20 H20B 106.1 .
H20A N20 H20B 105.5 .
N22 N21 Fe1 126.3(4) .
C11 N21 Fe1 126.3(4) .
C11 N21 N22 107.4(5) .
N21 N22 Fe3 127.1(4) .
C12 N22 Fe3 125.0(5) .
C12 N22 N21 107.7(6) .
C11 N23 N24 129.9(6) .
C11 N23 C12 106.0(6) .
C12 N23 N24 124.0(5) .
N23 N24 H24A 108.8 .
N23 N24 H24B 109.7 .
H24A N24 H24B 110.6 .
C13 N25 Fe2 156.8(6) .
C14 N26 Fe2 163.7(7) .
C15 N27 Fe2 169.7(6) .
C16 N28 Fe3 171.1(6) .
C17 N29 Fe3 157.0(6) .
N1 C1 N3 109.6(6) .
N1 C1 H1 125.2 .
N3 C1 H1 125.2 .
N2 C2 N3 110.3(6) .
N2 C2 H2 124.9 .
N3 C2 H2 124.9 .
N5 C3 N7 109.5(6) .
N5 C3 H3 125.2 .
N7 C3 H3 125.2 .
N6 C4 N7 109.8(6) .
N6 C4 H4 125.1 .
N7 C4 H4 125.1 .
N9 C5 N11 110.1(6) .
N9 C5 H5 124.9 .
N11 C5 H5 124.9 .
N10 C6 N11 110.0(7) .
N10 C6 H6 125.0 .
N11 C6 H6 125.0 .
N13 C7 N15 109.9(6) .
N13 C7 H7 125.1 .
N15 C7 H7 125.1 .
N14 C8 N15 111.2(6) .
N14 C8 H8 124.4 .
N15 C8 H8 124.4 .
N17 C9 N19 110.6(6) .
N17 C9 H9 124.7 .
N19 C9 H9 124.7 .
N18 C10 N19 110.0(6) .
N18 C10 H10 125.0 .
N19 C10 H10 125.0 .
N21 C11 N23 109.4(6) .
N21 C11 H11 125.3 .
N23 C11 H11 125.3 .
N22 C12 N23 109.5(6) .
N22 C12 H12 125.3 .
N23 C12 H12 125.3 .
N25 C13 S1 179.4(8) .
N26 C14 S2 177.9(7) .
N27 C15 S3 178.7(7) .
N28 C16 S4 178.5(8) .
N29 C17 S5 176.7(7) .
N30 C18 S6 169.9(13) .

loop_
_geom_bond_atom_site_label_1
_geom_bond_atom_site_label_2
_geom_bond_distance
_geom_bond_site_symmetry_2
Fe1 N1 2.008(6) .
Fe1 N5 2.013(5) .
Fe1 N9 1.993(6) .
Fe1 N13 1.990(6) .
Fe1 N17 2.019(6) .
Fe1 N21 2.019(5) .
Fe2 N2 2.146(6) .
Fe2 N6 2.182(6) .
Fe2 N10 2.157(6) .
Fe2 N25 2.100(6) .
Fe2 N26 2.115(6) .
Fe2 N27 2.126(7) .
Fe3 S3 2.568(2) 4_566
Fe3 N14 2.192(5) .
Fe3 N18 2.198(6) .
Fe3 N22 2.187(6) .
Fe3 N28 2.108(6) .
Fe3 N29 2.112(7) .
S1 C13 1.616(9) .
S2 C14 1.637(9) .
S3 Fe3 2.568(2) 4_665
S3 C15 1.641(9) .
S4 C16 1.633(8) .
S5 C17 1.623(7) .
S6 C18 1.624(15) .
N1 N2 1.395(7) .
N1 C1 1.314(9) .
N2 C2 1.296(9) .
N3 N4 1.402(8) .
N3 C1 1.351(9) .
N3 C2 1.347(9) .
N4 H4A 0.9030 .
N4 H4B 0.9108 .
N5 N6 1.384(7) .
N5 C3 1.310(8) .
N6 C4 1.290(9) .
N7 N8 1.418(8) .
N7 C3 1.336(8) .
N7 C4 1.343(9) .
N8 H8A 0.9011 .
N8 H8B 0.9030 .
N9 N10 1.385(8) .
N9 C5 1.311(9) .
N10 C6 1.302(10) .
N11 N12 1.409(9) .
N11 C5 1.334(9) .
N11 C6 1.340(10) .
N12 H12A 0.8887 .
N12 H12B 0.8956 .
N13 N14 1.403(7) .
N13 C7 1.323(9) .
N14 C8 1.302(9) .
N15 N16 1.409(8) .
N15 C7 1.342(9) .
N15 C8 1.342(9) .
N16 H16A 0.9028 .
N16 H16B 0.9102 .
N17 N18 1.393(7) .
N17 C9 1.306(9) .
N18 C10 1.307(9) .
N19 N20 1.420(8) .
N19 C9 1.352(9) .
N19 C10 1.356(9) .
N20 H20A 0.9066 .
N20 H20B 0.9015 .
N21 N22 1.371(7) .
N21 C11 1.317(9) .
N22 C12 1.308(8) .
N23 N24 1.427(8) .
N23 C11 1.351(8) .
N23 C12 1.358(9) .
N24 H24A 0.9099 .
N24 H24B 0.8855 .
N25 C13 1.141(10) .
N26 C14 1.155(10) .
N27 C15 1.137(10) .
N28 C16 1.168(9) .
N29 C17 1.163(9) .
N30 C18 1.104(16) .
C1 H1 0.9500 .
C2 H2 0.9500 .
C3 H3 0.9500 .
C4 H4 0.9500 .
C5 H5 0.9500 .
C6 H6 0.9500 .
C7 H7 0.9500 .
C8 H8 0.9500 .
C9 H9 0.9500 .
C10 H10 0.9500 .
C11 H11 0.9500 .
C12 H12 0.9500 .

loop_
_geom_torsion_atom_site_label_1
_geom_torsion_atom_site_label_2
_geom_torsion_atom_site_label_3
_geom_torsion_atom_site_label_4
_geom_torsion
Fe1 N1 N2 Fe2 1.8(7)
Fe1 N1 N2 C2 177.9(5)
Fe1 N1 C1 N3 -178.1(4)
Fe1 N5 N6 Fe2 -4.7(8)
Fe1 N5 N6 C4 -176.6(5)
Fe1 N5 C3 N7 177.4(5)
Fe1 N9 N10 Fe2 -4.5(8)
Fe1 N9 N10 C6 176.3(6)
Fe1 N9 C5 N11 -177.4(5)
Fe1 N13 N14 Fe3 2.4(8)
Fe1 N13 N14 C8 -179.2(5)
Fe1 N13 C7 N15 179.1(5)
Fe1 N17 N18 Fe3 -1.0(7)
Fe1 N17 N18 C10 177.0(4)
Fe1 N17 C9 N19 -177.8(4)
Fe1 N21 N22 Fe3 4.7(8)
Fe1 N21 N22 C12 179.8(5)
Fe1 N21 C11 N23 -179.6(5)
Fe2 N2 C2 N3 176.2(4)
Fe2 N6 C4 N7 -174.2(5)
Fe2 N10 C6 N11 -177.5(5)
Fe3 N14 C8 N15 177.0(5)
Fe3 N18 C10 N19 179.6(4)
Fe3 N22 C12 N23 175.3(5)
N1 N2 C2 N3 0.1(8)
N2 N1 C1 N3 -0.5(7)
N4 N3 C1 N1 171.5(6)
N4 N3 C2 N2 -170.6(6)
N5 N6 C4 N7 -1.7(9)
N6 N5 C3 N7 -0.4(8)
N8 N7 C3 N5 -179.5(7)
N8 N7 C4 N6 -179.6(7)
N9 N10 C6 N11 1.8(10)
N10 N9 C5 N11 -0.3(8)
N12 N11 C5 N9 -179.8(8)
N12 N11 C6 N10 179.3(9)
N13 N14 C8 N15 -1.4(8)
N14 N13 C7 N15 -2.4(8)
N16 N15 C7 N13 -179.6(7)
N16 N15 C8 N14 -178.9(6)
N17 N18 C10 N19 1.5(7)
N18 N17 C9 N19 0.2(7)
N20 N19 C9 N17 -178.1(6)
N20 N19 C10 N18 177.4(6)
N21 N22 C12 N23 0.1(8)
N22 N21 C11 N23 0.8(8)
N24 N23 C11 N21 174.9(7)
N24 N23 C12 N22 -175.6(7)
C1 N1 N2 Fe2 -175.8(4)
C1 N1 N2 C2 0.2(7)
C1 N3 C2 N2 -0.4(8)
C2 N3 C1 N1 0.6(7)
C3 N5 N6 Fe2 173.2(5)
C3 N5 N6 C4 1.3(8)
C3 N7 C4 N6 1.5(9)
C4 N7 C3 N5 -0.7(9)
C5 N9 N10 Fe2 178.4(5)
C5 N9 N10 C6 -0.9(8)
C5 N11 C6 N10 -2.0(10)
C6 N11 C5 N9 1.4(9)
C7 N13 N14 Fe3 -176.0(5)
C7 N13 N14 C8 2.3(7)
C7 N15 C8 N14 -0.1(8)
C8 N15 C7 N13 1.6(8)
C9 N17 N18 Fe3 -179.1(4)
C9 N17 N18 C10 -1.1(7)
C9 N19 C10 N18 -1.4(7)
C10 N19 C9 N17 0.7(7)
C11 N21 N22 Fe3 -175.7(5)
C11 N21 N22 C12 -0.6(8)
C11 N23 C12 N22 0.4(9)
C12 N23 C11 N21 -0.8(8)
